data_7108901
loop_
_publ_author_name
'Warren B. Cross'
'Eric G. Hope'
'Yi-Hsien Lin'
'Stuart A. Macgregor'
'Kuldip Singh'
'Gregory A. Solan'
'Nurhusna Yahya'

_publ_section_title
;
 N,N-Chelate-control on the regioselectivity in acetate-assisted C-H
 activation
;
_journal_issue 19
_journal_name_full 'Chemical communications (Cambridge, England)'
_journal_page_first 1918
_journal_page_last 1920
_journal_paper_doi 10.1039/c3cc38697j
_journal_volume 49
_journal_year 2013
_chemical_formula_moiety 'C20 H19 N O3 Pd, C H2 Cl2'
_chemical_formula_sum 'C21 H21 Cl2 N O3 Pd'
_chemical_formula_weight 512.69
_chemical_name_systematic
;
?
;
_space_group_IT_number 15
_symmetry_cell_setting monoclinic
_symmetry_space_group_name_Hall '-C 2yc'
_symmetry_space_group_name_H-M 'C 1 2/c 1'
_atom_sites_solution_hydrogens geom
_atom_sites_solution_primary direct
_atom_sites_solution_secondary difmap
_audit_creation_method SHELXL-97
_cell_angle_alpha 90.00
_cell_angle_beta 106.179(5)
_cell_angle_gamma 90.00
_cell_formula_units_Z 8
_cell_length_a 30.215(10)
_cell_length_b 11.882(4)
_cell_length_c 12.283(4)
_cell_measurement_reflns_used 882
_cell_measurement_temperature 150(2)
_cell_measurement_theta_max 23.096
_cell_measurement_theta_min 2.395
_cell_volume 4235(2)
_computing_cell_refinement 'Bruker SMART'
_computing_data_collection 'Bruker SMART'
_computing_data_reduction 'Bruker SHELXTL'
_computing_molecular_graphics 'Bruker SHELXTL'
_computing_publication_material 'Bruker SHELXTL'
_computing_structure_refinement 'SHELXL-97 (Sheldrick, 1997)'
_computing_structure_solution 'SHELXS-97 (Sheldrick, 1990)'
_diffrn_ambient_temperature 150(2)
_diffrn_measured_fraction_theta_full 0.999
_diffrn_measured_fraction_theta_max 0.999
_diffrn_measurement_device_type 'Bruker Apex 2000 CCD area detector'
_diffrn_measurement_method 'phi and omega scans'
_diffrn_radiation_monochromator graphite
_diffrn_radiation_source 'fine-focus sealed tube'
_diffrn_radiation_type MoK\a
_diffrn_radiation_wavelength 0.71073
_diffrn_reflns_av_R_equivalents 0.1214
_diffrn_reflns_av_sigmaI/netI 0.1031
_diffrn_reflns_limit_h_max 37
_diffrn_reflns_limit_h_min -37
_diffrn_reflns_limit_k_max 14
_diffrn_reflns_limit_k_min -14
_diffrn_reflns_limit_l_max 15
_diffrn_reflns_limit_l_min -15
_diffrn_reflns_number 16176
_diffrn_reflns_theta_full 26.00
_diffrn_reflns_theta_max 26.00
_diffrn_reflns_theta_min 1.85
_exptl_absorpt_coefficient_mu 1.150
_exptl_absorpt_correction_T_max 0.831
_exptl_absorpt_correction_T_min 0.368
_exptl_absorpt_correction_type empirical
_exptl_absorpt_process_details
;
absorption correction based on 3861 reflections(SADABS);Rint 0.1180 before
correction and 0.0640 after.
;
_exptl_crystal_colour 'pale yellow'
_exptl_crystal_density_diffrn 1.608
_exptl_crystal_density_method 'not measured'
_exptl_crystal_description block
_exptl_crystal_F_000 2064
_exptl_crystal_size_max 0.28
_exptl_crystal_size_mid 0.17
_exptl_crystal_size_min 0.11
_refine_diff_density_max 1.247
_refine_diff_density_min -1.240
_refine_diff_density_rms 0.126
_refine_ls_extinction_method none
_refine_ls_goodness_of_fit_ref 0.951
_refine_ls_hydrogen_treatment constr
_refine_ls_matrix_type full
_refine_ls_number_parameters 256
_refine_ls_number_reflns 4145
_refine_ls_number_restraints 0
_refine_ls_restrained_S_all 0.951
_refine_ls_R_factor_all 0.1215
_refine_ls_R_factor_gt 0.0748
_refine_ls_shift/su_max 0.001
_refine_ls_shift/su_mean 0.000
_refine_ls_structure_factor_coef Fsqd
_refine_ls_weighting_details 'calc w=1/[\s^2^(Fo^2^)+(0.0926P)^2^+0.0000P] where P=(Fo^2^+2Fc^2^)/3'
_refine_ls_weighting_scheme calc
_refine_ls_wR_factor_gt 0.1648
_refine_ls_wR_factor_ref 0.1864
_reflns_number_gt 2491
_reflns_number_total 4145
_reflns_threshold_expression >2sigma(I)
_cod_data_source_file c3cc38697j.txt
_cod_data_source_block 12074
_cod_depositor_comments
;
The following automatic conversions were performed:

'_symmetry_cell_setting' value 'Monoclinic' changed to 'monoclinic'
according to
/usr/data/users/saulius/automatic-downloads/retrospective/RSC/lib/dictionaries/cif_core.dic
dictionary named 'cif_core.dic' version 2.4.2 from 2011-04-26.

Automatic conversion script
Id: cif_fix_values 2281 2013-09-26 08:29:07Z andrius 
;
_cod_original_sg_symbol_H-M C2/c
_cod_database_code 7108901

loop_
_symmetry_equiv_pos_as_xyz
'x, y, z'
'-x, y, -z+1/2'
'x+1/2, y+1/2, z'
'-x+1/2, y+1/2, -z+1/2'
'-x, -y, -z'
'x, -y, z-1/2'
'-x+1/2, -y+1/2, -z'
'x+1/2, -y+1/2, z-1/2'

loop_
_atom_site_label
_atom_site_type_symbol
_atom_site_fract_x
_atom_site_fract_y
_atom_site_fract_z
_atom_site_U_iso_or_equiv
_atom_site_adp_type
_atom_site_occupancy
_atom_site_symmetry_multiplicity
_atom_site_calc_flag
_atom_site_refinement_flags
Pd1 Pd 0.386718(19) 0.69094(5) 0.20608(5) 0.0508(2) Uani 1 1 d .
O1 O 0.42731(19) 0.6308(6) 0.1007(5) 0.0760(18) Uani 1 1 d .
H1 H 0.4575 0.6338 0.1181 0.091 Uiso 1 1 d R
O2 O 0.4309(2) 0.7848(5) 0.3283(5) 0.0687(16) Uani 1 1 d .
O3 O 0.48444(18) 0.6523(5) 0.3612(4) 0.0606(14) Uani 1 1 d .
N1 N 0.3406(2) 0.6125(5) 0.0872(5) 0.0469(15) Uani 1 1 d .
C1 C 0.4058(3) 0.5448(8) 0.0236(6) 0.057(2) Uani 1 1 d .
C2 C 0.3533(2) 0.5587(6) 0.0056(6) 0.0480(18) Uani 1 1 d .
C3 C 0.3206(3) 0.5136(7) -0.0866(6) 0.057(2) Uani 1 1 d .
H3 H 0.3295 0.4724 -0.1435 0.068 Uiso 1 1 calc R
C4 C 0.2751(3) 0.5306(8) -0.0929(6) 0.061(2) Uani 1 1 d .
H4 H 0.2519 0.5038 -0.1568 0.073 Uiso 1 1 calc R
C5 C 0.2625(3) 0.5863(6) -0.0073(6) 0.0534(19) Uani 1 1 d .
H5 H 0.2299 0.6037 -0.0227 0.064 Uiso 1 1 d R
C6 C 0.2952(3) 0.6279(6) 0.0852(6) 0.0481(18) Uani 1 1 d .
C7 C 0.2913(2) 0.6914(6) 0.1864(6) 0.0469(17) Uani 1 1 d .
C8 C 0.2501(3) 0.7119(6) 0.2178(6) 0.0517(19) Uani 1 1 d .
C9 C 0.2053(3) 0.6690(8) 0.1609(8) 0.075(3) Uani 1 1 d .
H9 H 0.2003 0.6261 0.1053 0.090 Uiso 1 1 d R
C10 C 0.1682(3) 0.6932(10) 0.1960(10) 0.099(4) Uani 1 1 d .
H10 H 0.1390 0.6652 0.1537 0.119 Uiso 1 1 calc R
C11 C 0.1710(3) 0.7591(9) 0.2941(8) 0.080(3) Uani 1 1 d .
H11 H 0.1443 0.7738 0.3182 0.095 Uiso 1 1 calc R
C12 C 0.2125(3) 0.8004(8) 0.3523(8) 0.074(3) Uani 1 1 d .
H12 H 0.2151 0.8453 0.4179 0.089 Uiso 1 1 calc R
C13 C 0.2527(3) 0.7769(7) 0.3157(6) 0.055(2) Uani 1 1 d .
C14 C 0.2964(3) 0.8213(7) 0.3807(7) 0.060(2) Uani 1 1 d .
H14 H 0.2981 0.8674 0.4449 0.073 Uiso 1 1 calc R
C15 C 0.3346(3) 0.7972(6) 0.3501(7) 0.055(2) Uani 1 1 d .
H15 H 0.3635 0.8252 0.3943 0.066 Uiso 1 1 calc R
C16 C 0.3328(3) 0.7325(6) 0.2557(6) 0.0487(18) Uani 1 1 d .
C17 C 0.4185(3) 0.5630(8) -0.0868(7) 0.070(2) Uani 1 1 d .
H17A H 0.4058 0.6351 -0.1204 0.105 Uiso 1 1 calc R
H17B H 0.4056 0.5018 -0.1397 0.105 Uiso 1 1 calc R
H17C H 0.4521 0.5638 -0.0714 0.105 Uiso 1 1 calc R
C18 C 0.4211(3) 0.4304(8) 0.0740(7) 0.072(3) Uani 1 1 d .
H18A H 0.4548 0.4263 0.0962 0.108 Uiso 1 1 calc R
H18B H 0.4084 0.3719 0.0177 0.108 Uiso 1 1 calc R
H18C H 0.4099 0.4188 0.1409 0.108 Uiso 1 1 calc R
C19 C 0.4710(3) 0.7483(9) 0.3765(7) 0.064(2) Uani 1 1 d .
C20 C 0.5011(3) 0.8268(9) 0.4595(10) 0.110(4) Uani 1 1 d .
H20A H 0.5316 0.8302 0.4459 0.165 Uiso 1 1 calc R
H20B H 0.5043 0.7998 0.5367 0.165 Uiso 1 1 calc R
H20C H 0.4873 0.9021 0.4504 0.165 Uiso 1 1 calc R
C21 C 0.0987(7) 0.4996(13) 0.8113(11) 0.191(9) Uani 1 1 d .
H21A H 0.1253 0.4870 0.7806 0.230 Uiso 1 1 calc R
H21B H 0.0822 0.5672 0.7734 0.230 Uiso 1 1 calc R
Cl1 Cl 0.11762(13) 0.5247(3) 0.9436(3) 0.1371(13) Uani 1 1 d .
Cl2 Cl 0.06085(11) 0.3811(5) 0.7751(4) 0.178(2) Uani 1 1 d .

loop_
_atom_site_aniso_label
_atom_site_aniso_U_11
_atom_site_aniso_U_22
_atom_site_aniso_U_33
_atom_site_aniso_U_23
_atom_site_aniso_U_13
_atom_site_aniso_U_12
Pd1 0.0390(4) 0.0619(4) 0.0490(4) -0.0106(3) 0.0083(2) -0.0003(3)
O1 0.039(3) 0.115(5) 0.079(4) -0.032(4) 0.024(3) -0.011(3)
O2 0.048(4) 0.072(4) 0.078(4) -0.021(3) 0.002(3) 0.001(3)
O3 0.043(3) 0.082(4) 0.056(3) -0.008(3) 0.013(3) 0.001(3)
N1 0.045(4) 0.058(4) 0.039(3) -0.002(3) 0.015(3) 0.000(3)
C1 0.044(5) 0.078(6) 0.049(4) -0.012(4) 0.013(4) -0.002(4)
C2 0.038(4) 0.061(5) 0.043(4) -0.004(4) 0.007(3) 0.002(3)
C3 0.056(5) 0.070(6) 0.046(4) -0.013(4) 0.015(4) -0.005(4)
C4 0.049(5) 0.084(6) 0.041(4) -0.009(4) -0.003(4) -0.010(4)
C5 0.040(4) 0.068(5) 0.049(4) -0.004(4) 0.007(3) -0.002(4)
C6 0.045(4) 0.055(5) 0.042(4) 0.003(4) 0.009(3) 0.004(3)
C7 0.046(4) 0.049(4) 0.045(4) 0.005(4) 0.011(3) 0.008(4)
C8 0.054(5) 0.054(5) 0.045(4) 0.006(4) 0.010(4) 0.010(4)
C9 0.049(5) 0.107(8) 0.075(6) -0.026(5) 0.025(4) -0.005(5)
C10 0.045(6) 0.143(10) 0.113(9) -0.023(8) 0.030(6) -0.014(6)
C11 0.060(6) 0.108(8) 0.081(7) -0.010(6) 0.038(5) 0.002(6)
C12 0.059(6) 0.094(7) 0.071(6) 0.000(5) 0.022(5) 0.015(5)
C13 0.055(5) 0.066(5) 0.045(4) 0.009(4) 0.015(4) 0.015(4)
C14 0.057(5) 0.072(6) 0.050(5) -0.005(4) 0.011(4) 0.015(4)
C15 0.047(5) 0.056(5) 0.061(5) -0.013(4) 0.012(4) 0.001(4)
C16 0.047(5) 0.050(5) 0.044(4) -0.003(3) 0.004(3) 0.003(3)
C17 0.045(5) 0.096(7) 0.073(6) -0.013(5) 0.022(4) -0.002(5)
C18 0.044(5) 0.099(7) 0.076(6) 0.003(5) 0.022(4) 0.006(5)
C19 0.048(5) 0.080(7) 0.063(5) -0.018(5) 0.012(4) -0.007(5)
C20 0.063(7) 0.101(9) 0.134(10) -0.052(7) -0.025(6) -0.005(6)
C21 0.35(3) 0.091(10) 0.101(10) -0.014(8) 0.001(13) 0.012(13)
Cl1 0.129(3) 0.145(3) 0.108(2) 0.016(2) -0.016(2) 0.005(2)
Cl2 0.0546(19) 0.272(6) 0.192(4) -0.091(4) 0.011(2) -0.011(3)

loop_
_atom_type_symbol
_atom_type_description
_atom_type_scat_dispersion_real
_atom_type_scat_dispersion_imag
_atom_type_scat_source
C C 0.0033 0.0016 'International Tables Vol C Tables 4.2.6.8 and 6.1.1.4'
H H 0.0000 0.0000 'International Tables Vol C Tables 4.2.6.8 and 6.1.1.4'
N N 0.0061 0.0033 'International Tables Vol C Tables 4.2.6.8 and 6.1.1.4'
O O 0.0106 0.0060 'International Tables Vol C Tables 4.2.6.8 and 6.1.1.4'
Pd Pd -0.9988 1.0072 'International Tables Vol C Tables 4.2.6.8 and 6.1.1.4'
Cl Cl 0.1484 0.1585 'International Tables Vol C Tables 4.2.6.8 and 6.1.1.4'

loop_
_geom_angle_atom_site_label_1
_geom_angle_atom_site_label_2
_geom_angle_atom_site_label_3
_geom_angle
N1 Pd1 C16 82.5(3)
N1 Pd1 O2 174.8(2)
C16 Pd1 O2 93.6(3)
N1 Pd1 O1 78.4(2)
C16 Pd1 O1 160.2(3)
O2 Pd1 O1 105.1(2)
C1 O1 Pd1 114.3(4)
C1 O1 H1 116.2
Pd1 O1 H1 124.9
C19 O2 Pd1 120.0(6)
C2 N1 C6 123.0(6)
C2 N1 Pd1 119.7(5)
C6 N1 Pd1 116.8(5)
O1 C1 C18 110.0(7)
O1 C1 C17 108.0(7)
C18 C1 C17 111.7(7)
O1 C1 C2 106.2(6)
C18 C1 C2 109.7(7)
C17 C1 C2 111.1(6)
N1 C2 C3 120.7(7)
N1 C2 C1 116.3(6)
C3 C2 C1 122.9(7)
C4 C3 C2 117.6(7)
C4 C3 H3 121.2
C2 C3 H3 121.2
C3 C4 C5 120.8(7)
C3 C4 H4 119.6
C5 C4 H4 119.6
C6 C5 C4 121.0(7)
C6 C5 H5 122.8
C4 C5 H5 115.6
C5 C6 N1 116.8(6)
C5 C6 C7 131.9(7)
N1 C6 C7 111.3(6)
C16 C7 C8 118.7(7)
C16 C7 C6 114.9(6)
C8 C7 C6 126.4(7)
C13 C8 C7 118.7(7)
C13 C8 C9 115.4(7)
C7 C8 C9 125.9(7)
C10 C9 C8 121.9(9)
C10 C9 H9 114.9
C8 C9 H9 123.2
C9 C10 C11 122.4(9)
C9 C10 H10 118.8
C11 C10 H10 118.8
C12 C11 C10 118.4(9)
C12 C11 H11 120.8
C10 C11 H11 120.8
C11 C12 C13 120.4(9)
C11 C12 H12 119.8
C13 C12 H12 119.8
C8 C13 C12 121.5(8)
C8 C13 C14 119.7(7)
C12 C13 C14 118.7(8)
C15 C14 C13 119.7(7)
C15 C14 H14 120.1
C13 C14 H14 120.1
C14 C15 C16 121.1(8)
C14 C15 H15 119.4
C16 C15 H15 119.4
C15 C16 C7 122.0(7)
C15 C16 Pd1 124.1(6)
C7 C16 Pd1 114.0(5)
C1 C17 H17A 109.5
C1 C17 H17B 109.5
H17A C17 H17B 109.5
C1 C17 H17C 109.5
H17A C17 H17C 109.5
H17B C17 H17C 109.5
C1 C18 H18A 109.5
C1 C18 H18B 109.5
H18A C18 H18B 109.5
C1 C18 H18C 109.5
H18A C18 H18C 109.5
H18B C18 H18C 109.5
O3 C19 O2 123.6(8)
O3 C19 C20 120.9(9)
O2 C19 C20 115.4(9)
C19 C20 H20A 109.5
C19 C20 H20B 109.5
H20A C20 H20B 109.5
C19 C20 H20C 109.5
H20A C20 H20C 109.5
H20B C20 H20C 109.5
Cl1 C21 Cl2 115.0(10)
Cl1 C21 H21A 108.5
Cl2 C21 H21A 108.5
Cl1 C21 H21B 108.5
Cl2 C21 H21B 108.5
H21A C21 H21B 107.5

loop_
_geom_bond_atom_site_label_1
_geom_bond_atom_site_label_2
_geom_bond_distance
Pd1 N1 1.952(6)
Pd1 C16 1.957(7)
Pd1 O2 2.040(5)
Pd1 O1 2.139(5)
O1 C1 1.422(9)
O1 H1 0.8790
O2 C19 1.267(10)
O3 C19 1.243(10)
N1 C2 1.332(9)
N1 C6 1.375(9)
C1 C18 1.512(12)
C1 C17 1.524(10)
C1 C2 1.549(10)
C2 C3 1.386(10)
C3 C4 1.373(11)
C3 H3 0.9500
C4 C5 1.382(11)
C4 H4 0.9500
C5 C6 1.373(10)
C5 H5 0.9724
C6 C7 1.487(10)
C7 C16 1.393(10)
C7 C8 1.423(10)
C8 C13 1.413(10)
C8 C9 1.434(11)
C9 C10 1.337(12)
C9 H9 0.8324
C10 C11 1.421(13)
C10 H10 0.9500
C11 C12 1.351(13)
C11 H11 0.9500
C12 C13 1.435(11)
C12 H12 0.9500
C13 C14 1.439(11)
C14 C15 1.343(10)
C14 H14 0.9500
C15 C16 1.379(10)
C15 H15 0.9500
C17 H17A 0.9800
C17 H17B 0.9800
C17 H17C 0.9800
C18 H18A 0.9800
C18 H18B 0.9800
C18 H18C 0.9800
C19 C20 1.490(12)
C20 H20A 0.9800
C20 H20B 0.9800
C20 H20C 0.9800
C21 Cl1 1.594(12)
C21 Cl2 1.790(17)
C21 H21A 0.9900
C21 H21B 0.9900

loop_
_geom_hbond_atom_site_label_D
_geom_hbond_atom_site_label_H
_geom_hbond_atom_site_label_A
_geom_hbond_distance_DH
_geom_hbond_distance_HA
_geom_hbond_distance_DA
_geom_hbond_angle_DHA
_geom_hbond_site_symmetry_A
O1 H1 O3 0.88 1.71 2.588(7) 172.7 2_655

loop_
_geom_torsion_atom_site_label_1
_geom_torsion_atom_site_label_2
_geom_torsion_atom_site_label_3
_geom_torsion_atom_site_label_4
_geom_torsion
N1 Pd1 O1 C1 -16.2(5)
C16 Pd1 O1 C1 -31.4(11)
O2 Pd1 O1 C1 167.8(5)
C16 Pd1 O2 C19 141.9(7)
O1 Pd1 O2 C19 -44.5(7)
C16 Pd1 N1 C2 177.4(6)
O1 Pd1 N1 C2 2.5(6)
C16 Pd1 N1 C6 5.1(5)
O1 Pd1 N1 C6 -169.7(6)
Pd1 O1 C1 C18 -94.9(6)
Pd1 O1 C1 C17 143.0(5)
Pd1 O1 C1 C2 23.8(7)
C6 N1 C2 C3 -0.7(11)
Pd1 N1 C2 C3 -172.5(6)
C6 N1 C2 C1 -177.7(7)
Pd1 N1 C2 C1 10.6(9)
O1 C1 C2 N1 -22.6(9)
C18 C1 C2 N1 96.3(8)
C17 C1 C2 N1 -139.8(7)
O1 C1 C2 C3 160.6(7)
C18 C1 C2 C3 -80.6(9)
C17 C1 C2 C3 43.4(11)
N1 C2 C3 C4 2.7(12)
C1 C2 C3 C4 179.4(8)
C2 C3 C4 C5 -2.9(12)
C3 C4 C5 C6 1.2(13)
C4 C5 C6 N1 0.8(11)
C4 C5 C6 C7 178.9(8)
C2 N1 C6 C5 -1.1(11)
Pd1 N1 C6 C5 170.9(5)
C2 N1 C6 C7 -179.5(6)
Pd1 N1 C6 C7 -7.5(8)
C5 C6 C7 C16 -171.8(8)
N1 C6 C7 C16 6.4(9)
C5 C6 C7 C8 8.9(13)
N1 C6 C7 C8 -172.9(7)
C16 C7 C8 C13 2.4(11)
C6 C7 C8 C13 -178.3(7)
C16 C7 C8 C9 -175.2(8)
C6 C7 C8 C9 4.1(13)
C13 C8 C9 C10 2.7(14)
C7 C8 C9 C10 -179.6(9)
C8 C9 C10 C11 -2.6(17)
C9 C10 C11 C12 1.4(18)
C10 C11 C12 C13 -0.5(15)
C7 C8 C13 C12 -179.8(7)
C9 C8 C13 C12 -1.9(12)
C7 C8 C13 C14 0.4(11)
C9 C8 C13 C14 178.3(7)
C11 C12 C13 C8 0.9(13)
C11 C12 C13 C14 -179.3(9)
C8 C13 C14 C15 -2.4(12)
C12 C13 C14 C15 177.8(8)
C13 C14 C15 C16 1.5(12)
C14 C15 C16 C7 1.5(12)
C14 C15 C16 Pd1 -178.9(6)
C8 C7 C16 C15 -3.5(11)
C6 C7 C16 C15 177.2(7)
C8 C7 C16 Pd1 176.9(5)
C6 C7 C16 Pd1 -2.4(8)
N1 Pd1 C16 C15 179.1(7)
O2 Pd1 C16 C15 -4.4(7)
O1 Pd1 C16 C15 -165.9(7)
N1 Pd1 C16 C7 -1.3(5)
O2 Pd1 C16 C7 175.2(6)
O1 Pd1 C16 C7 13.7(12)
Pd1 O2 C19 O3 -6.6(12)
Pd1 O2 C19 C20 176.6(7)
